data_1546380
loop_
_publ_author_name
'Tu, Yongliang'
'Zhang, Zhenming'
'Wang, Tao'
'Ke, Jiamei'
'Zhao, Junfeng'

_publ_section_title
;
 A Regioselective Approach to Trisubstituted Pyrazoles via
 Palladium-Catalyzed Oxidative Sonogashira-Carbonylation of Arylhydrazines
;
_journal_name_full 'Organic Letters'
_journal_paper_doi 10.1021/acs.orglett.7b01447
_journal_year 2017
_chemical_formula_sum 'C21 H15 Br N2'
_chemical_formula_weight 375.26
_space_group_crystal_system monoclinic
_space_group_IT_number 14
_space_group_name_Hall '-P 2ybc'
_space_group_name_H-M_alt 'P 1 21/c 1'
_symmetry_space_group_name_Hall '-P 2ybc'
_symmetry_space_group_name_H-M 'P 1 21/c 1'
_atom_sites_solution_hydrogens geom
_audit_creation_method SHELXL-2014/7
_cell_angle_alpha 90
_cell_angle_beta 110.623(6)
_cell_angle_gamma 90
_cell_formula_units_Z 4
_cell_length_a 19.0662(10)
_cell_length_b 5.9230(2)
_cell_length_c 15.8955(7)
_cell_measurement_reflns_used 4072
_cell_measurement_temperature 293(2)
_cell_measurement_theta_max 25.6800
_cell_measurement_theta_min 4.1140
_cell_volume 1680.03(14)
_computing_cell_refinement 'CrysAlisPro 1.171.38.41 (Rigaku OD, 2015)'
_computing_data_collection 'CrysAlisPro 1.171.38.41 (Rigaku OD, 2015)'
_computing_data_reduction 'CrysAlisPro 1.171.38.41 (Rigaku OD, 2015)'
_computing_structure_refinement 'SHELXL-2014/7 (Sheldrick, 2014)'
_computing_structure_solution 'SHELXS-2014/7 (Sheldrick, 2014)'
_diffrn_ambient_temperature 293(2)
_diffrn_detector 'CCD plate'
_diffrn_detector_type EosS2
_diffrn_measured_fraction_theta_full 0.998
_diffrn_measured_fraction_theta_max 0.878
_diffrn_measurement_device 'four-circle diffractometer'
_diffrn_measurement_device_type 'SuperNova, Single source at offset, EosS2'
_diffrn_measurement_method '\w scans'
_diffrn_radiation_monochromator mirror
_diffrn_radiation_probe x-ray
_diffrn_radiation_type 'Mo K\a'
_diffrn_radiation_wavelength 0.71073
_diffrn_reflns_av_R_equivalents 0.0267
_diffrn_reflns_av_unetI/netI 0.0350
_diffrn_reflns_Laue_measured_fraction_full 0.998
_diffrn_reflns_Laue_measured_fraction_max 0.878
_diffrn_reflns_limit_h_max 26
_diffrn_reflns_limit_h_min -24
_diffrn_reflns_limit_k_max 7
_diffrn_reflns_limit_k_min -7
_diffrn_reflns_limit_l_max 13
_diffrn_reflns_limit_l_min -21
_diffrn_reflns_number 13392
_diffrn_reflns_point_group_measured_fraction_full 0.998
_diffrn_reflns_point_group_measured_fraction_max 0.878
_diffrn_reflns_theta_full 25.242
_diffrn_reflns_theta_max 29.331
_diffrn_reflns_theta_min 3.318
_diffrn_source 'micro-focus sealed X-ray tube'
_diffrn_source_type 'SuperNova (Mo) X-ray Source'
_exptl_absorpt_coefficient_mu 2.450
_exptl_absorpt_correction_T_max 1.00000
_exptl_absorpt_correction_T_min 0.62540
_exptl_absorpt_correction_type multi-scan
_exptl_absorpt_process_details
;
CrysAlisPro 1.171.38.41 (Rigaku Oxford Diffraction, 2015)
Empirical absorption correction using spherical harmonics,
 implemented in SCALE3 ABSPACK scaling algorithm.
;
_exptl_crystal_colour yellow
_exptl_crystal_density_diffrn 1.484
_exptl_crystal_description bolck
_exptl_crystal_F_000 760
_exptl_crystal_size_max 0.100
_exptl_crystal_size_mid 0.080
_exptl_crystal_size_min 0.060
_refine_diff_density_max 0.245
_refine_diff_density_min -0.408
_refine_diff_density_rms 0.053
_refine_ls_extinction_method none
_refine_ls_goodness_of_fit_ref 1.040
_refine_ls_hydrogen_treatment constr
_refine_ls_matrix_type full
_refine_ls_number_parameters 217
_refine_ls_number_reflns 4044
_refine_ls_number_restraints 0
_refine_ls_restrained_S_all 1.040
_refine_ls_R_factor_all 0.0724
_refine_ls_R_factor_gt 0.0411
_refine_ls_shift/su_max 0.003
_refine_ls_shift/su_mean 0.000
_refine_ls_structure_factor_coef Fsqd
_refine_ls_weighting_details 'w=1/[\s^2^(Fo^2^)+(0.0486P)^2^+0.5854P] where P=(Fo^2^+2Fc^2^)/3'
_refine_ls_weighting_scheme calc
_refine_ls_wR_factor_gt 0.0954
_refine_ls_wR_factor_ref 0.1086
_reflns_Friedel_coverage 0.000
_reflns_number_gt 2818
_reflns_number_total 4044
_reflns_threshold_expression 'I > 2\s(I)'
_cod_data_source_file ol7b01447_si_002.cif
_cod_data_source_block l
_cod_database_code 1546380
_shelx_shelxl_version_number 2014/7
_shelx_space_group_comment
;
The symmetry employed for this shelxl refinement is uniquely defined
by the following loop, which should always be used as a source of
symmetry information in preference to the above space-group names.
They are only intended as comments.
;
_shelx_estimated_absorpt_t_min 0.792
_shelx_estimated_absorpt_t_max 0.867

loop_
_space_group_symop_operation_xyz
'x, y, z'
'-x, y+1/2, -z+1/2'
'-x, -y, -z'
'x, -y-1/2, z-1/2'

loop_
_atom_site_label
_atom_site_type_symbol
_atom_site_fract_x
_atom_site_fract_y
_atom_site_fract_z
_atom_site_U_iso_or_equiv
_atom_site_adp_type
_atom_site_occupancy
_atom_site_site_symmetry_order
_atom_site_calc_flag
_atom_site_refinement_flags_posn
_atom_site_refinement_flags_adp
Br1 Br 0.48415(2) -0.22309(5) 1.17606(2) 0.06046(14) Uani 1 1 d . .
C10 C 0.24621(14) 0.7700(4) 0.66941(18) 0.0379(6) Uani 1 1 d . .
C1 C 0.42845(14) -0.0462(4) 1.07478(16) 0.0403(6) Uani 1 1 d . .
C7 C 0.29944(13) 0.3499(4) 0.85106(16) 0.0376(6) Uani 1 1 d . .
N2 N 0.22524(12) 0.3177(4) 0.81703(14) 0.0410(5) Uani 1 1 d . .
N1 N 0.20034(11) 0.4715(3) 0.74916(14) 0.0393(5) Uani 1 1 d . .
C4 C 0.34524(14) 0.2096(4) 0.92720(16) 0.0356(5) Uani 1 1 d . .
C6 C 0.36043(14) -0.1272(4) 1.01751(17) 0.0428(6) Uani 1 1 d . .
H6A H 0.3423 -0.2656 1.0286 0.051 Uiso 1 1 calc R U
C16 C 0.12070(13) 0.4953(4) 0.70365(16) 0.0400(6) Uani 1 1 d . .
C9 C 0.25692(13) 0.5985(4) 0.73984(16) 0.0365(6) Uani 1 1 d . .
C2 C 0.45562(15) 0.1590(5) 1.05923(18) 0.0458(6) Uani 1 1 d . .
H2B H 0.5017 0.2115 1.0979 0.055 Uiso 1 1 calc R U
C5 C 0.31957(14) -0.0001(4) 0.94344(17) 0.0413(6) Uani 1 1 d . .
H5A H 0.2743 -0.0556 0.9039 0.050 Uiso 1 1 calc R U
C17 C 0.08154(16) 0.3237(5) 0.6490(2) 0.0539(7) Uani 1 1 d . .
H17A H 0.1060 0.1933 0.6419 0.065 Uiso 1 1 calc R U
C3 C 0.41431(14) 0.2850(4) 0.98642(19) 0.0432(6) Uani 1 1 d . .
H3A H 0.4327 0.4238 0.9762 0.052 Uiso 1 1 calc R U
C15 C 0.19392(15) 0.7444(4) 0.58268(19) 0.0464(7) Uani 1 1 d . .
H15A H 0.1643 0.6153 0.5682 0.056 Uiso 1 1 calc R U
C8 C 0.32129(14) 0.5220(4) 0.80530(16) 0.0397(6) Uani 1 1 d . .
H8A H 0.3698 0.5744 0.8168 0.048 Uiso 1 1 calc R U
C11 C 0.29187(15) 0.9617(4) 0.68775(18) 0.0442(6) Uani 1 1 d . .
H11A H 0.3285 0.9798 0.7443 0.053 Uiso 1 1 calc R U
C21 C 0.08562(17) 0.6893(5) 0.7156(2) 0.0533(7) Uani 1 1 d . .
H21A H 0.1129 0.8040 0.7528 0.064 Uiso 1 1 calc R U
C12 C 0.28300(17) 1.1241(5) 0.6226(2) 0.0526(7) Uani 1 1 d . .
H12A H 0.3134 1.2516 0.6358 0.063 Uiso 1 1 calc R U
C14 C 0.18569(15) 0.9085(5) 0.51819(19) 0.0544(8) Uani 1 1 d . .
H14A H 0.1503 0.8899 0.4609 0.065 Uiso 1 1 calc R U
C20 C 0.00865(19) 0.7112(6) 0.6709(2) 0.0662(9) Uani 1 1 d . .
H20A H -0.0159 0.8413 0.6783 0.079 Uiso 1 1 calc R U
C13 C 0.22957(16) 1.0994(5) 0.5381(2) 0.0524(7) Uani 1 1 d . .
H13A H 0.2232 1.2110 0.4949 0.063 Uiso 1 1 calc R U
C19 C -0.03100(17) 0.5412(7) 0.6161(2) 0.0706(10) Uani 1 1 d . .
H19A H -0.0824 0.5563 0.5863 0.085 Uiso 1 1 calc R U
C18 C 0.00516(17) 0.3475(7) 0.6048(2) 0.0675(9) Uani 1 1 d . .
H18A H -0.0219 0.2328 0.5674 0.081 Uiso 1 1 calc R U

loop_
_atom_site_aniso_label
_atom_site_aniso_U_11
_atom_site_aniso_U_22
_atom_site_aniso_U_33
_atom_site_aniso_U_23
_atom_site_aniso_U_13
_atom_site_aniso_U_12
Br1 0.0681(2) 0.0604(2) 0.04440(19) 0.00988(13) 0.00925(15) 0.01271(15)
C10 0.0369(13) 0.0398(14) 0.0397(13) -0.0006(11) 0.0169(11) -0.0023(10)
C1 0.0417(14) 0.0426(14) 0.0343(13) 0.0019(11) 0.0107(11) 0.0098(11)
C7 0.0380(13) 0.0369(13) 0.0368(13) -0.0043(11) 0.0120(11) 0.0015(11)
N2 0.0404(12) 0.0450(12) 0.0377(11) 0.0072(10) 0.0139(10) 0.0020(9)
N1 0.0341(11) 0.0433(12) 0.0401(12) 0.0072(9) 0.0125(9) 0.0013(9)
C4 0.0374(13) 0.0366(13) 0.0332(12) -0.0028(10) 0.0131(11) 0.0036(10)
C6 0.0458(15) 0.0374(14) 0.0461(15) 0.0010(12) 0.0172(12) 0.0014(12)
C16 0.0343(13) 0.0491(15) 0.0380(14) 0.0081(11) 0.0143(11) -0.0004(11)
C9 0.0380(13) 0.0359(13) 0.0357(13) -0.0037(10) 0.0132(11) -0.0030(10)
C2 0.0397(14) 0.0484(16) 0.0433(15) -0.0035(13) 0.0071(12) -0.0040(12)
C5 0.0376(13) 0.0391(14) 0.0443(15) -0.0013(11) 0.0110(12) 0.0013(11)
C17 0.0465(16) 0.0541(17) 0.0598(18) -0.0011(15) 0.0172(14) -0.0057(13)
C3 0.0399(14) 0.0388(14) 0.0485(16) 0.0003(12) 0.0127(12) -0.0031(11)
C15 0.0407(14) 0.0519(17) 0.0451(15) 0.0050(12) 0.0133(13) -0.0107(12)
C8 0.0380(13) 0.0389(14) 0.0404(14) -0.0042(11) 0.0114(11) -0.0045(11)
C11 0.0489(15) 0.0424(15) 0.0458(15) -0.0093(12) 0.0222(13) -0.0077(12)
C21 0.0528(17) 0.0554(17) 0.0520(17) 0.0034(14) 0.0190(14) 0.0069(14)
C12 0.0650(19) 0.0384(15) 0.067(2) -0.0038(14) 0.0390(17) -0.0067(13)
C14 0.0423(15) 0.073(2) 0.0473(16) 0.0152(15) 0.0157(13) -0.0008(14)
C20 0.0528(18) 0.073(2) 0.072(2) 0.0137(18) 0.0208(17) 0.0194(17)
C13 0.0563(17) 0.0485(17) 0.0628(19) 0.0189(14) 0.0340(16) 0.0093(14)
C19 0.0393(16) 0.099(3) 0.067(2) 0.020(2) 0.0106(16) 0.0050(18)
C18 0.0456(17) 0.081(2) 0.067(2) 0.0011(19) 0.0086(16) -0.0160(17)

loop_
_atom_type_symbol
_atom_type_description
_atom_type_scat_dispersion_real
_atom_type_scat_dispersion_imag
_atom_type_scat_source
C C 0.0033 0.0016 'International Tables Vol C Tables 4.2.6.8 and 6.1.1.4'
H H 0.0000 0.0000 'International Tables Vol C Tables 4.2.6.8 and 6.1.1.4'
N N 0.0061 0.0033 'International Tables Vol C Tables 4.2.6.8 and 6.1.1.4'
Br Br -0.2901 2.4595 'International Tables Vol C Tables 4.2.6.8 and 6.1.1.4'

loop_
_geom_angle_atom_site_label_1
_geom_angle_atom_site_label_2
_geom_angle_atom_site_label_3
_geom_angle
C15 C10 C11 118.0(2)
C15 C10 C9 122.4(2)
C11 C10 C9 119.5(2)
C2 C1 C6 120.9(2)
C2 C1 Br1 120.34(19)
C6 C1 Br1 118.8(2)
N2 C7 C8 111.1(2)
N2 C7 C4 119.2(2)
C8 C7 C4 129.7(2)
C7 N2 N1 104.4(2)
N2 N1 C9 112.70(19)
N2 N1 C16 118.34(19)
C9 N1 C16 128.7(2)
C5 C4 C3 118.1(2)
C5 C4 C7 120.7(2)
C3 C4 C7 121.2(2)
C1 C6 C5 119.2(2)
C1 C6 H6A 120.4
C5 C6 H6A 120.4
C17 C16 C21 121.5(3)
C17 C16 N1 119.1(2)
C21 C16 N1 119.3(2)
N1 C9 C8 105.3(2)
N1 C9 C10 124.0(2)
C8 C9 C10 130.6(2)
C3 C2 C1 119.5(2)
C3 C2 H2B 120.3
C1 C2 H2B 120.3
C6 C5 C4 120.9(2)
C6 C5 H5A 119.5
C4 C5 H5A 119.5
C16 C17 C18 119.1(3)
C16 C17 H17A 120.5
C18 C17 H17A 120.5
C2 C3 C4 121.4(2)
C2 C3 H3A 119.3
C4 C3 H3A 119.3
C14 C15 C10 120.8(2)
C14 C15 H15A 119.6
C10 C15 H15A 119.6
C9 C8 C7 106.5(2)
C9 C8 H8A 126.8
C7 C8 H8A 126.8
C12 C11 C10 120.5(3)
C12 C11 H11A 119.8
C10 C11 H11A 119.8
C16 C21 C20 118.9(3)
C16 C21 H21A 120.5
C20 C21 H21A 120.5
C13 C12 C11 120.7(3)
C13 C12 H12A 119.7
C11 C12 H12A 119.7
C13 C14 C15 120.4(3)
C13 C14 H14A 119.8
C15 C14 H14A 119.8
C19 C20 C21 120.1(3)
C19 C20 H20A 120.0
C21 C20 H20A 120.0
C14 C13 C12 119.5(3)
C14 C13 H13A 120.2
C12 C13 H13A 120.2
C20 C19 C18 120.2(3)
C20 C19 H19A 119.9
C18 C19 H19A 119.9
C19 C18 C17 120.2(3)
C19 C18 H18A 119.9
C17 C18 H18A 119.9

loop_
_geom_bond_atom_site_label_1
_geom_bond_atom_site_label_2
_geom_bond_distance
Br1 C1 1.901(2)
C10 C15 1.396(4)
C10 C11 1.397(3)
C10 C9 1.472(4)
C1 C2 1.377(4)
C1 C6 1.382(3)
C7 N2 1.338(3)
C7 C8 1.398(4)
C7 C4 1.474(3)
N2 N1 1.363(3)
N1 C9 1.366(3)
N1 C16 1.440(3)
C4 C5 1.392(3)
C4 C3 1.395(4)
C6 C5 1.383(3)
C6 H6A 0.9300
C16 C17 1.374(4)
C16 C21 1.376(4)
C9 C8 1.377(3)
C2 C3 1.369(4)
C2 H2B 0.9300
C5 H5A 0.9300
C17 C18 1.383(4)
C17 H17A 0.9300
C3 H3A 0.9300
C15 C14 1.381(4)
C15 H15A 0.9300
C8 H8A 0.9300
C11 C12 1.380(4)
C11 H11A 0.9300
C21 C20 1.393(4)
C21 H21A 0.9300
C12 C13 1.378(4)
C12 H12A 0.9300
C14 C13 1.375(4)
C14 H14A 0.9300
C20 C19 1.372(5)
C20 H20A 0.9300
C13 H13A 0.9300
C19 C18 1.382(5)
C19 H19A 0.9300
C18 H18A 0.9300
